data_4064749
loop_
_publ_author_name
'Cautivo, Teresa'
'Klahn, Hugo'
'Godoy, Fernando'
'L\'opez, Concepci\'on'
'Font-Bard\'ia, Merc\`e'
'Calvet, Teresa'
'Gutierrez-Puebla, Enrique'
'Monge, Angeles'

_publ_section_title
;
 A New Cyclometalation Motif: Synthesis, Characterization, Structures, and
 Reactivity of Pallada- and Platinacycles with a Bidentate
 {C(sp2,cyrhetrene),N}&#x2212;Ligand
;
_journal_issue 21
_journal_name_full Organometallics
_journal_page_first 5578
_journal_paper_doi 10.1021/om200310r
_journal_volume 30
_journal_year 2011
_chemical_formula_sum 'C13 H8 N O3 Re'
_chemical_formula_weight 412.40
_chemical_name_systematic
;
 ?
;
_space_group_IT_number 14
_symmetry_cell_setting monoclinic
_symmetry_space_group_name_Hall '-P 2yn'
_symmetry_space_group_name_H-M 'P 1 21/n 1'
_atom_sites_solution_hydrogens geom
_atom_sites_solution_primary direct
_atom_sites_solution_secondary difmap
_audit_creation_method SHELXL-97
_cell_angle_alpha 90.00
_cell_angle_beta 107.5920(10)
_cell_angle_gamma 90.00
_cell_formula_units_Z 4
_cell_length_a 11.0260(6)
_cell_length_b 8.3465(4)
_cell_length_c 13.8932(7)
_cell_measurement_reflns_used 6238
_cell_measurement_temperature 293(2)
_cell_measurement_theta_max 27.85
_cell_measurement_theta_min 2.81
_cell_volume 1218.78(11)
_computing_cell_refinement 'Bruker SMART'
_computing_data_collection 'Bruker SMART'
_computing_data_reduction 'Bruker SAINT'
_computing_molecular_graphics 'Bruker SHELXTL'
_computing_publication_material 'Bruker SHELXTL'
_computing_structure_refinement 'SHELXL-97 (Sheldrick, 2008)'
_computing_structure_solution 'SHELXS-97 (Sheldrick, 2008)'
_diffrn_ambient_temperature 293(2)
_diffrn_measured_fraction_theta_full 0.927
_diffrn_measured_fraction_theta_max 0.927
_diffrn_measurement_device_type 'CCD area detector'
_diffrn_measurement_method 'phi and omega scans'
_diffrn_radiation_monochromator graphite
_diffrn_radiation_source 'fine-focus sealed tube'
_diffrn_radiation_type MoK\a
_diffrn_radiation_wavelength 0.71073
_diffrn_reflns_av_R_equivalents 0.0341
_diffrn_reflns_av_sigmaI/netI 0.0313
_diffrn_reflns_limit_h_max 13
_diffrn_reflns_limit_h_min -13
_diffrn_reflns_limit_k_max 10
_diffrn_reflns_limit_k_min -10
_diffrn_reflns_limit_l_max 17
_diffrn_reflns_limit_l_min -17
_diffrn_reflns_number 9403
_diffrn_reflns_theta_full 27.94
_diffrn_reflns_theta_max 27.94
_diffrn_reflns_theta_min 2.81
_exptl_absorpt_coefficient_mu 9.968
_exptl_absorpt_correction_T_max 0.1539
_exptl_absorpt_correction_T_min 0.1088
_exptl_absorpt_correction_type multi-scan
_exptl_absorpt_process_details SADABS
_exptl_crystal_colour colorless
_exptl_crystal_density_diffrn 2.248
_exptl_crystal_density_method 'not measured'
_exptl_crystal_description prismatic
_exptl_crystal_F_000 768
_exptl_crystal_size_max 0.40
_exptl_crystal_size_mid 0.40
_exptl_crystal_size_min 0.30
_refine_diff_density_max 1.716
_refine_diff_density_min -0.977
_refine_diff_density_rms 0.133
_refine_ls_extinction_coef 0.0123(4)
_refine_ls_extinction_expression Fc^*^=kFc[1+0.001xFc^2^\l^3^/sin(2\q)]^-1/4^
_refine_ls_extinction_method SHELXL
_refine_ls_goodness_of_fit_ref 1.176
_refine_ls_hydrogen_treatment constr
_refine_ls_matrix_type full
_refine_ls_number_parameters 164
_refine_ls_number_reflns 2715
_refine_ls_number_restraints 0
_refine_ls_restrained_S_all 1.176
_refine_ls_R_factor_all 0.0399
_refine_ls_R_factor_gt 0.0319
_refine_ls_shift/su_max 0.001
_refine_ls_shift/su_mean 0.000
_refine_ls_structure_factor_coef Fsqd
_refine_ls_weighting_details 'calc w=1/[\s^2^(Fo^2^)+(0.0289P)^2^+1.3732P] where P=(Fo^2^+2Fc^2^)/3'
_refine_ls_weighting_scheme calc
_refine_ls_wR_factor_gt 0.0663
_refine_ls_wR_factor_ref 0.0690
_reflns_number_gt 2455
_reflns_number_total 2715
_reflns_threshold_expression >2sigma(I)
_cod_data_source_file om200310r_si_001.cif
_cod_data_source_block tc1
_cod_depositor_comments
;
The following automatic conversions were performed:

'_symmetry_cell_setting' value 'Monoclinic' changed to 'monoclinic'
according to /home/saulius/struct/CIF-dictionaries/cif_core.dic
dictionary named 'cif_core.dic' version 2.4.1 from 2010-06-29.

Automatic conversion script
Id: cif_fix_values 1715 2011-07-08 13:25:40Z adriana 
;
_cod_original_sg_symbol_H-M P2(1)/n
_cod_database_code 4064749

loop_
_symmetry_equiv_pos_as_xyz
'x, y, z'
'-x+1/2, y+1/2, -z+1/2'
'-x, -y, -z'
'x-1/2, -y-1/2, z-1/2'

loop_
_atom_site_label
_atom_site_type_symbol
_atom_site_fract_x
_atom_site_fract_y
_atom_site_fract_z
_atom_site_U_iso_or_equiv
_atom_site_adp_type
_atom_site_occupancy
_atom_site_symmetry_multiplicity
_atom_site_calc_flag
_atom_site_refinement_flags
Re1 Re 0.704515(18) 0.85516(2) 0.868719(16) 0.03689(11) Uani 1 1 d .
C6 C 0.6462(5) 1.0722(7) 0.8528(4) 0.0445(12) Uani 1 1 d .
C7 C 0.8627(6) 0.9210(7) 0.8527(4) 0.0478(13) Uani 1 1 d .
C8 C 0.6353(6) 0.8337(7) 0.7256(5) 0.0473(13) Uani 1 1 d .
C3 C 0.7744(6) 0.7763(7) 1.0348(4) 0.0514(14) Uani 1 1 d .
H3 H 0.8384 0.8321 1.0821 0.062 Uiso 1 1 calc R
C2 C 0.6430(5) 0.8068(7) 1.0102(4) 0.0441(12) Uani 1 1 d .
H2 H 0.6060 0.8868 1.0384 0.053 Uiso 1 1 calc R
C1 C 0.5759(5) 0.6960(6) 0.9352(4) 0.0413(12) Uani 1 1 d .
C5 C 0.6714(5) 0.5956(6) 0.9143(5) 0.0443(12) Uani 1 1 d .
H5 H 0.6559 0.5116 0.8683 0.053 Uiso 1 1 calc R
C4 C 0.7924(6) 0.6462(7) 0.9755(5) 0.0547(15) Uani 1 1 d .
H4 H 0.8701 0.6018 0.9765 0.066 Uiso 1 1 calc R
C9 C 0.4384(5) 0.6795(6) 0.8970(4) 0.0384(11) Uani 1 1 d .
C10 C 0.3791(6) 0.5514(8) 0.8358(5) 0.0557(15) Uani 1 1 d .
H10 H 0.4276 0.4758 0.8147 0.067 Uiso 1 1 calc R
C13 C 0.2447(6) 0.7736(9) 0.8993(6) 0.0632(17) Uani 1 1 d .
H13 H 0.1974 0.8498 0.9211 0.076 Uiso 1 1 calc R
C12 C 0.1799(7) 0.6506(9) 0.8387(6) 0.067(2) Uani 1 1 d .
H12 H 0.0916 0.6446 0.8200 0.080 Uiso 1 1 calc R
C11 C 0.2494(7) 0.5383(9) 0.8072(5) 0.0662(18) Uani 1 1 d .
H11 H 0.2089 0.4535 0.7666 0.079 Uiso 1 1 calc R
N1 N 0.3701(5) 0.7897(6) 0.9281(4) 0.0524(12) Uani 1 1 d .
O2 O 0.9615(4) 0.9565(6) 0.8484(4) 0.0694(13) Uani 1 1 d .
O1 O 0.6102(5) 1.2017(5) 0.8429(4) 0.0664(12) Uani 1 1 d .
O3 O 0.5914(5) 0.8229(6) 0.6398(4) 0.0739(14) Uani 1 1 d .

loop_
_atom_site_aniso_label
_atom_site_aniso_U_11
_atom_site_aniso_U_22
_atom_site_aniso_U_33
_atom_site_aniso_U_23
_atom_site_aniso_U_13
_atom_site_aniso_U_12
Re1 0.03330(14) 0.03512(14) 0.03990(15) 0.00060(9) 0.00750(9) 0.00133(8)
C6 0.046(3) 0.045(3) 0.041(3) 0.007(2) 0.012(2) 0.007(3)
C7 0.045(3) 0.046(3) 0.046(3) 0.002(3) 0.004(3) 0.002(3)
C8 0.039(3) 0.045(3) 0.052(4) 0.003(3) 0.006(3) -0.002(2)
C3 0.052(3) 0.051(3) 0.042(3) 0.005(3) 0.001(3) -0.001(3)
C2 0.052(3) 0.041(3) 0.038(3) -0.002(2) 0.012(3) -0.002(2)
C1 0.051(3) 0.034(2) 0.039(3) 0.004(2) 0.013(2) 0.000(2)
C5 0.052(3) 0.034(3) 0.049(3) 0.000(2) 0.018(3) 0.003(2)
C4 0.048(3) 0.054(4) 0.054(4) 0.009(3) 0.004(3) 0.012(3)
C9 0.045(3) 0.035(3) 0.036(3) 0.005(2) 0.012(2) -0.006(2)
C10 0.062(4) 0.056(4) 0.053(4) -0.014(3) 0.022(3) -0.014(3)
C13 0.049(3) 0.059(4) 0.076(5) -0.004(4) 0.010(3) 0.003(3)
C12 0.048(4) 0.088(6) 0.059(4) 0.011(4) 0.008(3) -0.007(3)
C11 0.062(4) 0.077(5) 0.058(4) -0.018(3) 0.015(3) -0.023(4)
N1 0.048(3) 0.049(3) 0.059(3) -0.009(2) 0.015(2) 0.004(2)
O2 0.037(2) 0.084(4) 0.088(4) 0.002(3) 0.022(2) -0.001(2)
O1 0.078(3) 0.045(2) 0.076(3) 0.009(2) 0.021(3) 0.015(2)
O3 0.082(4) 0.082(3) 0.045(3) -0.002(2) 0.000(3) -0.014(3)

loop_
_atom_type_symbol
_atom_type_description
_atom_type_scat_dispersion_real
_atom_type_scat_dispersion_imag
_atom_type_scat_source
C C 0.0033 0.0016 'International Tables Vol C Tables 4.2.6.8 and 6.1.1.4'
H H 0.0000 0.0000 'International Tables Vol C Tables 4.2.6.8 and 6.1.1.4'
N N 0.0061 0.0033 'International Tables Vol C Tables 4.2.6.8 and 6.1.1.4'
O O 0.0106 0.0060 'International Tables Vol C Tables 4.2.6.8 and 6.1.1.4'
Re Re -1.0185 7.2310 'International Tables Vol C Tables 4.2.6.8 and 6.1.1.4'

loop_
_geom_angle_atom_site_label_1
_geom_angle_atom_site_label_2
_geom_angle_atom_site_label_3
_geom_angle
C7 Re1 C6 90.0(3)
C7 Re1 C8 89.9(3)
C6 Re1 C8 87.4(2)
C7 Re1 C3 99.1(2)
C6 Re1 C3 112.7(2)
C8 Re1 C3 157.8(2)
C7 Re1 C2 131.8(2)
C6 Re1 C2 95.2(2)
C8 Re1 C2 138.1(2)
C3 Re1 C2 35.7(2)
C7 Re1 C4 94.1(2)
C6 Re1 C4 148.5(2)
C8 Re1 C4 123.8(2)
C3 Re1 C4 35.8(2)
C2 Re1 C4 59.5(2)
C7 Re1 C5 121.8(2)
C6 Re1 C5 147.4(2)
C8 Re1 C5 98.6(2)
C3 Re1 C5 59.3(2)
C2 Re1 C5 59.4(2)
C4 Re1 C5 35.6(2)
C7 Re1 C1 154.2(2)
C6 Re1 C1 111.3(2)
C8 Re1 C1 105.0(2)
C3 Re1 C1 59.9(2)
C2 Re1 C1 35.77(19)
C4 Re1 C1 60.1(2)
C5 Re1 C1 36.18(19)
O1 C6 Re1 179.4(6)
O2 C7 Re1 176.0(5)
O3 C8 Re1 178.4(6)
C2 C3 C4 108.2(5)
C2 C3 Re1 72.3(3)
C4 C3 Re1 72.4(3)
C3 C2 C1 109.3(5)
C3 C2 Re1 72.1(3)
C1 C2 Re1 73.2(3)
C2 C1 C5 105.9(5)
C2 C1 C9 125.7(5)
C5 C1 C9 128.0(5)
C2 C1 Re1 71.0(3)
C5 C1 Re1 71.5(3)
C9 C1 Re1 127.1(4)
C4 C5 C1 108.6(5)
C4 C5 Re1 71.7(3)
C1 C5 Re1 72.4(3)
C3 C4 C5 107.9(5)
C3 C4 Re1 71.8(3)
C5 C4 Re1 72.7(3)
N1 C9 C10 121.1(5)
N1 C9 C1 116.3(5)
C10 C9 C1 122.6(5)
C11 C10 C9 119.5(6)
N1 C13 C12 124.0(7)
C11 C12 C13 118.0(7)
C12 C11 C10 119.4(6)
C13 N1 C9 118.0(5)

loop_
_geom_bond_atom_site_label_1
_geom_bond_atom_site_label_2
_geom_bond_distance
Re1 C7 1.904(6)
Re1 C6 1.912(6)
Re1 C8 1.911(7)
Re1 C3 2.298(6)
Re1 C2 2.300(6)
Re1 C4 2.305(6)
Re1 C5 2.317(5)
Re1 C1 2.328(5)
C6 O1 1.146(7)
C7 O2 1.149(7)
C8 O3 1.147(8)
C3 C2 1.408(8)
C3 C4 1.413(9)
C2 C1 1.422(7)
C1 C5 1.442(8)
C1 C9 1.453(8)
C5 C4 1.412(8)
C9 N1 1.340(7)
C9 C10 1.399(8)
C10 C11 1.369(9)
C13 N1 1.325(8)
C13 C12 1.382(10)
C12 C11 1.364(10)
